data_4064407
loop_
_publ_author_name
'Zhang, Shu'
'Tamm, Matthias'
'Nomura, Kotohiro'

_publ_section_title
;
 1,2-C&#x2212;H Activation of Benzene Promoted by
 (Arylimido)vanadium(V)-Alkylidene Complexes: Isolation of the Alkylidene,
 Benzyne Complexes
;
_journal_issue 10
_journal_name_full Organometallics
_journal_page_first 2712
_journal_paper_doi 10.1021/om200086n
_journal_volume 30
_journal_year 2011
_chemical_formula_moiety 'C35 H45 Cl2 N4 V '
_chemical_formula_sum 'C35 H45 Cl2 N4 V'
_chemical_formula_weight 643.61
_space_group_IT_number 14
_symmetry_cell_setting monoclinic
_symmetry_Int_Tables_number 14
_symmetry_space_group_name_Hall '-P 2yn'
_symmetry_space_group_name_H-M 'P 1 21/n 1'
_cell_angle_alpha 90.0000
_cell_angle_beta 102.1747(7)
_cell_angle_gamma 90.0000
_cell_formula_units_Z 4
_cell_length_a 11.0737(3)
_cell_length_b 19.7240(5)
_cell_length_c 16.2785(3)
_cell_measurement_reflns_used 22086
_cell_measurement_temperature 153.1
_cell_measurement_theta_max 25.3
_cell_measurement_theta_min 3.0
_cell_volume 3475.55(14)
_computing_cell_refinement PROCESS-AUTO
_computing_data_collection PROCESS-AUTO
_computing_data_reduction CrystalStructure
_computing_publication_material 'CrystalStructure 3.8'
_computing_structure_refinement SHELXL
_computing_structure_solution SIR92
_diffrn_ambient_temperature 153.1
_diffrn_detector_area_resol_mean 10.00
_diffrn_measured_fraction_theta_full 0.997
_diffrn_measured_fraction_theta_max 0.997
_diffrn_measurement_device_type 'Rigaku RAXIS-RAPID'
_diffrn_measurement_method \w
_diffrn_radiation_type 'Mo K\a'
_diffrn_radiation_wavelength 0.71075
_diffrn_reflns_av_R_equivalents 0.025
_diffrn_reflns_limit_h_max 13
_diffrn_reflns_limit_h_min -13
_diffrn_reflns_limit_k_max 23
_diffrn_reflns_limit_k_min -23
_diffrn_reflns_limit_l_max 19
_diffrn_reflns_limit_l_min -19
_diffrn_reflns_number 28231
_diffrn_reflns_theta_full 25.32
_diffrn_reflns_theta_max 25.32
_exptl_absorpt_coefficient_mu 0.467
_exptl_absorpt_correction_T_max 0.954
_exptl_absorpt_correction_T_min 0.833
_exptl_absorpt_correction_type multi-scan
_exptl_absorpt_process_details
;
    Higashi, T. (1995). Program for Absorption Correction.
    Rigaku Corporation, Tokyo, Japan.
;
_exptl_crystal_colour green
_exptl_crystal_density_diffrn 1.230
_exptl_crystal_density_method 'not measured'
_exptl_crystal_description block
_exptl_crystal_F_000 1360.00
_exptl_crystal_size_max 0.24
_exptl_crystal_size_mid 0.15
_exptl_crystal_size_min 0.10
_refine_diff_density_max 0.46
_refine_diff_density_min -0.29
_refine_ls_extinction_method none
_refine_ls_goodness_of_fit_ref 1.046
_refine_ls_hydrogen_treatment refall
_refine_ls_number_parameters 380
_refine_ls_number_reflns 6321
_refine_ls_R_factor_gt 0.0314
_refine_ls_shift/su_max 0.0010
_refine_ls_structure_factor_coef Fsqd
_refine_ls_weighting_details 'w = 1/[\s^2^(Fo^2^)+(0.0404P)^2^+1.6956P] where P=(Fo^2^+2Fc^2^)/3'
_refine_ls_weighting_scheme calc
_refine_ls_wR_factor_ref 0.0850
_reflns_number_gt 5681
_reflns_number_total 6321
_reflns_threshold_expression F^2^>2.0\s(F^2^)
_cod_data_source_file om200086n_si_002.cif
_cod_data_source_block '_V(NAr)Cl2(ImDIPP-N)zs'
_cod_original_cell_volume 3475.56(14)
_cod_original_formula_sum 'C35 H45 Cl2 N4 V '
_cod_database_code 4064407

loop_
_symmetry_equiv_pos_site_id
_symmetry_equiv_pos_as_xyz
1 +X,+Y,+Z
2 1/2-X,1/2+Y,1/2-Z
3 -X,-Y,-Z
4 1/2+X,1/2-Y,1/2+Z

loop_
_atom_site_label
_atom_site_type_symbol
_atom_site_fract_x
_atom_site_fract_y
_atom_site_fract_z
_atom_site_U_iso_or_equiv
_atom_site_adp_type
_atom_site_occupancy
_atom_site_symmetry_multiplicity
_atom_site_calc_flag
_atom_site_refinement_flags
V(1) V 0.82159(2) 0.285749(13) 0.493303(15) 0.02299(7) Uani 1.00 1 d .
Cl(1) Cl 0.64145(4) 0.33925(2) 0.48289(3) 0.04198(13) Uani 1.00 1 d .
Cl(2) Cl 0.91216(5) 0.31356(3) 0.38831(3) 0.04543(13) Uani 1.00 1 d .
N(1) N 0.79082(12) 0.20309(7) 0.48147(8) 0.0256(2) Uani 1.00 1 d .
N(2) N 0.91911(12) 0.30476(6) 0.58834(8) 0.0242(2) Uani 1.00 1 d .
N(3) N 0.97080(12) 0.27242(6) 0.73506(8) 0.0239(2) Uani 1.00 1 d .
N(4) N 1.10887(12) 0.32772(7) 0.68401(8) 0.0243(2) Uani 1.00 1 d .
C(1) C 0.99338(14) 0.30064(7) 0.66305(9) 0.0217(3) Uani 1.00 1 d .
C(2) C 1.07190(16) 0.28296(8) 0.80016(10) 0.0300(3) Uani 1.00 1 d .
C(3) C 1.15682(16) 0.31670(9) 0.76887(10) 0.0304(3) Uani 1.00 1 d .
C(4) C 1.16541(14) 0.37011(8) 0.63018(10) 0.0273(3) Uani 1.00 1 d .
C(5) C 1.23200(15) 0.33923(9) 0.57655(10) 0.0320(3) Uani 1.00 1 d .
C(6) C 1.29159(17) 0.38240(11) 0.52996(12) 0.0420(4) Uani 1.00 1 d .
C(7) C 1.28274(19) 0.45175(11) 0.53662(13) 0.0473(5) Uani 1.00 1 d .
C(8) C 1.21342(19) 0.48064(10) 0.58827(12) 0.0435(4) Uani 1.00 1 d .
C(9) C 1.15248(16) 0.44018(9) 0.63702(11) 0.0341(3) Uani 1.00 1 d .
C(10) C 0.86034(15) 0.23692(8) 0.74436(9) 0.0251(3) Uani 1.00 1 d .
C(11) C 0.75417(16) 0.27487(9) 0.74578(10) 0.0298(3) Uani 1.00 1 d .
C(12) C 0.65292(17) 0.23911(10) 0.76184(11) 0.0372(4) Uani 1.00 1 d .
C(13) C 0.65873(18) 0.16989(10) 0.77508(12) 0.0415(4) Uani 1.00 1 d .
C(14) C 0.76435(18) 0.13420(9) 0.77235(11) 0.0374(4) Uani 1.00 1 d .
C(15) C 0.86913(16) 0.16669(8) 0.75728(10) 0.0291(3) Uani 1.00 1 d .
C(16) C 0.77687(14) 0.13352(8) 0.48381(9) 0.0246(3) Uani 1.00 1 d .
C(17) C 0.67935(15) 0.10614(9) 0.51653(10) 0.0308(3) Uani 1.00 1 d .
C(18) C 0.66833(18) 0.03606(10) 0.51933(13) 0.0441(4) Uani 1.00 1 d .
C(19) C 0.7489(2) -0.00585(10) 0.48904(14) 0.0489(5) Uani 1.00 1 d .
C(20) C 0.84317(18) 0.02148(9) 0.45620(12) 0.0415(4) Uani 1.00 1 d .
C(21) C 0.86012(15) 0.09131(9) 0.45320(10) 0.0311(3) Uani 1.00 1 d .
C(22) C 0.96589(18) 0.12120(11) 0.42072(13) 0.0434(4) Uani 1.00 1 d .
C(23) C 0.59043(17) 0.15216(10) 0.54743(12) 0.0418(4) Uani 1.00 1 d .
C(24) C 1.07070(19) 0.47158(9) 0.69086(12) 0.0406(4) Uani 1.00 1 d .
C(25) C 1.1363(2) 0.52742(11) 0.74874(13) 0.0551(5) Uani 1.00 1 d .
C(26) C 0.9509(2) 0.49747(11) 0.63503(14) 0.0529(5) Uani 1.00 1 d .
C(27) C 1.23882(17) 0.26238(10) 0.57075(11) 0.0372(4) Uani 1.00 1 d .
C(28) C 1.3407(2) 0.23322(12) 0.63977(14) 0.0582(6) Uani 1.00 1 d .
C(29) C 1.2558(2) 0.23757(12) 0.48521(13) 0.0496(5) Uani 1.00 1 d .
C(30) C 0.98730(16) 0.12800(8) 0.75418(11) 0.0323(3) Uani 1.00 1 d .
C(31) C 0.9926(2) 0.05746(10) 0.79299(15) 0.0525(5) Uani 1.00 1 d .
C(32) C 1.00659(19) 0.12203(10) 0.66398(11) 0.0404(4) Uani 1.00 1 d .
C(33) C 0.74961(18) 0.35130(9) 0.73253(11) 0.0375(4) Uani 1.00 1 d .
C(34) C 0.8071(2) 0.38876(10) 0.81393(14) 0.0547(5) Uani 1.00 1 d .
C(35) C 0.6191(2) 0.37755(12) 0.69730(14) 0.0548(5) Uani 1.00 1 d .
H(1) H 1.0795 0.2688 0.8568 0.036 Uiso 1.00 1 c R
H(2) H 1.2358 0.3306 0.7993 0.037 Uiso 1.00 1 c R
H(3) H 1.3389 0.3637 0.4931 0.050 Uiso 1.00 1 c R
H(4) H 1.3253 0.4801 0.5050 0.057 Uiso 1.00 1 c R
H(5) H 1.2070 0.5286 0.5908 0.052 Uiso 1.00 1 c R
H(6) H 0.5788 0.2627 0.7637 0.045 Uiso 1.00 1 c R
H(7) H 0.5888 0.1467 0.7862 0.050 Uiso 1.00 1 c R
H(8) H 0.7659 0.0865 0.7809 0.045 Uiso 1.00 1 c R
H(9) H 0.6044 0.0166 0.5425 0.053 Uiso 1.00 1 c R
H(10) H 0.7393 -0.0537 0.4908 0.059 Uiso 1.00 1 c R
H(11) H 0.8976 -0.0079 0.4352 0.050 Uiso 1.00 1 c R
H(12) H 1.0248 0.1420 0.4673 0.052 Uiso 1.00 1 c R
H(13) H 0.9345 0.1557 0.3783 0.052 Uiso 1.00 1 c R
H(14) H 1.0073 0.0853 0.3954 0.052 Uiso 1.00 1 c R
H(15) H 0.6366 0.1853 0.5867 0.050 Uiso 1.00 1 c R
H(16) H 0.5374 0.1252 0.5761 0.050 Uiso 1.00 1 c R
H(17) H 0.5392 0.1759 0.4996 0.050 Uiso 1.00 1 c R
H(18) H 1.0482 0.4349 0.7273 0.049 Uiso 1.00 1 c R
H(19) H 1.1563 0.5651 0.7148 0.066 Uiso 1.00 1 c R
H(20) H 1.2125 0.5093 0.7836 0.066 Uiso 1.00 1 c R
H(21) H 1.0819 0.5436 0.7849 0.066 Uiso 1.00 1 c R
H(22) H 0.9699 0.5337 0.5985 0.063 Uiso 1.00 1 c R
H(23) H 0.8965 0.5151 0.6704 0.063 Uiso 1.00 1 c R
H(24) H 0.9094 0.4602 0.6004 0.063 Uiso 1.00 1 c R
H(25) H 1.1585 0.2438 0.5796 0.045 Uiso 1.00 1 c R
H(26) H 1.4207 0.2518 0.6342 0.070 Uiso 1.00 1 c R
H(27) H 1.3420 0.1837 0.6345 0.070 Uiso 1.00 1 c R
H(28) H 1.3248 0.2454 0.6949 0.070 Uiso 1.00 1 c R
H(29) H 1.3376 0.2511 0.4770 0.059 Uiso 1.00 1 c R
H(30) H 1.1920 0.2576 0.4410 0.059 Uiso 1.00 1 c R
H(31) H 1.2487 0.1880 0.4827 0.059 Uiso 1.00 1 c R
H(32) H 1.0581 0.1546 0.7870 0.039 Uiso 1.00 1 c R
H(33) H 0.9323 0.0279 0.7571 0.063 Uiso 1.00 1 c R
H(34) H 0.9730 0.0604 0.8489 0.063 Uiso 1.00 1 c R
H(35) H 1.0757 0.0386 0.7980 0.063 Uiso 1.00 1 c R
H(36) H 0.9447 0.0912 0.6320 0.049 Uiso 1.00 1 c R
H(37) H 1.0895 0.1043 0.6648 0.049 Uiso 1.00 1 c R
H(38) H 0.9979 0.1669 0.6374 0.049 Uiso 1.00 1 c R
H(39) H 0.8008 0.3620 0.6904 0.045 Uiso 1.00 1 c R
H(40) H 0.8931 0.3742 0.8331 0.066 Uiso 1.00 1 c R
H(41) H 0.7604 0.3782 0.8572 0.066 Uiso 1.00 1 c R
H(42) H 0.8046 0.4377 0.8035 0.066 Uiso 1.00 1 c R
H(43) H 0.6234 0.4244 0.6782 0.066 Uiso 1.00 1 c R
H(44) H 0.5708 0.3760 0.7413 0.066 Uiso 1.00 1 c R
H(45) H 0.5794 0.3491 0.6499 0.066 Uiso 1.00 1 c R

loop_
_atom_site_aniso_label
_atom_site_aniso_U_11
_atom_site_aniso_U_22
_atom_site_aniso_U_33
_atom_site_aniso_U_12
_atom_site_aniso_U_13
_atom_site_aniso_U_23
V(1) 0.02391(15) 0.02420(15) 0.01930(14) 0.00072(10) 0.00103(11) 0.00067(10)
Cl(1) 0.0349(2) 0.0434(2) 0.0426(2) 0.01588(19) -0.00319(19) -0.0076(2)
Cl(2) 0.0638(3) 0.0457(2) 0.0313(2) -0.0061(2) 0.0202(2) 0.00640(19)
N(1) 0.0230(6) 0.0288(7) 0.0253(6) 0.0012(5) 0.0058(5) -0.0022(5)
N(2) 0.0238(6) 0.0261(6) 0.0226(6) -0.0002(5) 0.0044(5) -0.0006(5)
N(3) 0.0280(6) 0.0227(6) 0.0204(6) -0.0010(5) 0.0036(5) 0.0002(5)
N(4) 0.0244(6) 0.0256(6) 0.0212(6) -0.0018(5) 0.0005(5) 0.0008(5)
C(1) 0.0240(7) 0.0194(7) 0.0212(7) 0.0020(5) 0.0039(6) -0.0013(5)
C(2) 0.0363(9) 0.0301(8) 0.0203(7) -0.0015(7) -0.0012(6) 0.0010(6)
C(3) 0.0299(8) 0.0330(9) 0.0240(7) -0.0017(7) -0.0043(6) 0.0004(6)
C(4) 0.0225(7) 0.0325(8) 0.0244(7) -0.0049(6) -0.0006(6) 0.0036(6)
C(5) 0.0237(8) 0.0424(10) 0.0275(8) -0.0018(7) 0.0000(6) 0.0028(7)
C(6) 0.0316(9) 0.0603(12) 0.0350(9) -0.0051(8) 0.0093(7) 0.0050(8)
C(7) 0.0426(10) 0.0563(12) 0.0426(10) -0.0164(9) 0.0079(9) 0.0133(9)
C(8) 0.0483(11) 0.0366(10) 0.0427(10) -0.0120(8) 0.0031(8) 0.0079(8)
C(9) 0.0341(9) 0.0338(9) 0.0314(8) -0.0060(7) -0.0000(7) 0.0033(7)
C(10) 0.0290(8) 0.0273(8) 0.0194(7) -0.0029(6) 0.0058(6) -0.0003(6)
C(11) 0.0359(9) 0.0336(9) 0.0207(7) 0.0019(7) 0.0079(6) -0.0033(6)
C(12) 0.0342(9) 0.0501(11) 0.0304(8) 0.0011(8) 0.0140(7) -0.0039(7)
C(13) 0.0410(10) 0.0497(11) 0.0380(9) -0.0136(8) 0.0177(8) -0.0034(8)
C(14) 0.0470(10) 0.0313(9) 0.0353(9) -0.0101(8) 0.0118(8) 0.0017(7)
C(15) 0.0374(9) 0.0276(8) 0.0215(7) -0.0025(6) 0.0047(6) 0.0003(6)
C(16) 0.0261(7) 0.0253(7) 0.0200(7) 0.0015(6) -0.0006(6) -0.0014(5)
C(17) 0.0291(8) 0.0336(9) 0.0273(8) -0.0031(7) 0.0004(6) 0.0011(6)
C(18) 0.0401(10) 0.0399(10) 0.0485(11) -0.0113(8) 0.0007(8) 0.0073(8)
C(19) 0.0542(12) 0.0266(9) 0.0576(12) -0.0032(8) -0.0072(10) -0.0009(8)
C(20) 0.0472(11) 0.0323(9) 0.0394(9) 0.0109(8) -0.0039(8) -0.0100(7)
C(21) 0.0321(8) 0.0333(8) 0.0252(7) 0.0063(7) 0.0000(6) -0.0039(6)
C(22) 0.0375(10) 0.0509(11) 0.0447(10) 0.0156(8) 0.0153(8) 0.0015(8)
C(23) 0.0350(9) 0.0505(11) 0.0435(10) -0.0009(8) 0.0163(8) 0.0017(8)
C(24) 0.0551(11) 0.0266(8) 0.0406(10) -0.0001(8) 0.0114(9) 0.0009(7)
C(25) 0.0753(15) 0.0437(11) 0.0400(10) 0.0033(10) -0.0023(10) -0.0042(9)
C(26) 0.0499(12) 0.0450(11) 0.0621(13) 0.0033(9) 0.0077(10) -0.0119(10)
C(27) 0.0324(9) 0.0440(10) 0.0357(9) 0.0045(7) 0.0084(7) -0.0012(7)
C(28) 0.0679(15) 0.0604(14) 0.0435(11) 0.0270(11) 0.0057(10) 0.0032(10)
C(29) 0.0483(12) 0.0582(13) 0.0420(11) 0.0109(10) 0.0091(9) -0.0080(9)
C(30) 0.0377(9) 0.0258(8) 0.0302(8) 0.0021(7) -0.0003(7) 0.0025(6)
C(31) 0.0612(13) 0.0328(10) 0.0591(13) 0.0060(9) 0.0024(10) 0.0135(9)
C(32) 0.0484(11) 0.0354(9) 0.0358(9) 0.0145(8) 0.0053(8) -0.0038(7)
C(33) 0.0497(10) 0.0319(9) 0.0356(9) 0.0094(8) 0.0195(8) -0.0003(7)
C(34) 0.0829(16) 0.0327(10) 0.0505(12) -0.0005(10) 0.0183(11) -0.0094(9)
C(35) 0.0617(13) 0.0509(12) 0.0555(12) 0.0244(10) 0.0210(11) 0.0019(10)

loop_
_atom_type_symbol
_atom_type_description
_atom_type_scat_dispersion_real
_atom_type_scat_dispersion_imag
_atom_type_scat_source
C C 0.003 0.002
;
International Tables for Crystallography
(1992, Vol. C, Tables 4.2.6.8 and 6.1.1.4)
;
H H 0.000 0.000
;
International Tables for Crystallography
(1992, Vol. C, Table 6.1.1.4)
;
Cl Cl 0.148 0.159
;
International Tables for Crystallography
(1992, Vol. C, Tables 4.2.6.8 and 6.1.1.4)
;
N N 0.006 0.003
;
International Tables for Crystallography
(1992, Vol. C, Tables 4.2.6.8 and 6.1.1.4)
;
V V 0.300 0.529
;
International Tables for Crystallography
(1992, Vol. C, Tables 4.2.6.8 and 6.1.1.4)
;

loop_
_geom_angle_atom_site_label_1
_geom_angle_atom_site_label_2
_geom_angle_atom_site_label_3
_geom_angle
_geom_angle_publ_flag
Cl(1) V(1) Cl(2) 111.45(2) yes
Cl(1) V(1) N(1) 107.21(4) yes
Cl(1) V(1) N(2) 110.17(4) yes
Cl(2) V(1) N(1) 105.45(5) yes
Cl(2) V(1) N(2) 109.62(4) yes
N(1) V(1) N(2) 112.87(5) yes
V(1) N(1) C(16) 171.18(10) yes
V(1) N(2) C(1) 163.92(10) yes
C(1) N(3) C(2) 109.29(13) yes
C(1) N(3) C(10) 126.80(11) yes
C(2) N(3) C(10) 123.92(13) yes
C(1) N(4) C(3) 109.26(13) yes
C(1) N(4) C(4) 125.38(11) yes
C(3) N(4) C(4) 124.74(13) yes
N(2) C(1) N(3) 128.62(14) yes
N(2) C(1) N(4) 125.24(14) yes
N(3) C(1) N(4) 106.07(11) yes
N(3) C(2) C(3) 107.64(14) yes
N(4) C(3) C(2) 107.74(13) yes
N(4) C(4) C(5) 118.69(14) yes
N(4) C(4) C(9) 117.34(15) yes
C(5) C(4) C(9) 123.94(16) yes
C(4) C(5) C(6) 116.52(16) yes
C(4) C(5) C(27) 120.88(15) yes
C(6) C(5) C(27) 122.61(17) yes
C(5) C(6) C(7) 120.91(19) yes
C(6) C(7) C(8) 121.2(2) yes
C(7) C(8) C(9) 120.64(18) yes
C(4) C(9) C(8) 116.78(17) yes
C(4) C(9) C(24) 122.23(16) yes
C(8) C(9) C(24) 120.90(16) yes
N(3) C(10) C(11) 118.41(14) yes
N(3) C(10) C(15) 117.47(14) yes
C(11) C(10) C(15) 123.97(16) yes
C(10) C(11) C(12) 116.38(16) yes
C(10) C(11) C(33) 122.06(16) yes
C(12) C(11) C(33) 121.55(16) yes
C(11) C(12) C(13) 121.06(17) yes
C(12) C(13) C(14) 120.88(18) yes
C(13) C(14) C(15) 121.12(16) yes
C(10) C(15) C(14) 116.58(15) yes
C(10) C(15) C(30) 121.51(15) yes
C(14) C(15) C(30) 121.91(14) yes
N(1) C(16) C(17) 119.34(14) yes
N(1) C(16) C(21) 119.45(14) yes
C(17) C(16) C(21) 121.21(15) yes
C(16) C(17) C(18) 118.26(16) yes
C(16) C(17) C(23) 120.27(15) yes
C(18) C(17) C(23) 121.47(17) yes
C(17) C(18) C(19) 121.06(19) yes
C(18) C(19) C(20) 120.21(18) yes
C(19) C(20) C(21) 121.26(18) yes
C(16) C(21) C(20) 117.97(16) yes
C(16) C(21) C(22) 120.60(16) yes
C(20) C(21) C(22) 121.40(17) yes
C(9) C(24) C(25) 112.70(17) yes
C(9) C(24) C(26) 109.97(15) yes
C(25) C(24) C(26) 111.42(16) yes
C(5) C(27) C(28) 111.61(14) yes
C(5) C(27) C(29) 113.19(16) yes
C(28) C(27) C(29) 109.70(17) yes
C(15) C(30) C(31) 113.65(16) yes
C(15) C(30) C(32) 111.36(13) yes
C(31) C(30) C(32) 109.04(15) yes
C(11) C(33) C(34) 111.06(14) yes
C(11) C(33) C(35) 112.90(16) yes
C(34) C(33) C(35) 110.40(17) yes
N(3) C(2) H(1) 126.2 no
C(3) C(2) H(1) 126.2 no
N(4) C(3) H(2) 126.1 no
C(2) C(3) H(2) 126.1 no
C(5) C(6) H(3) 119.5 no
C(7) C(6) H(3) 119.6 no
C(6) C(7) H(4) 119.4 no
C(8) C(7) H(4) 119.4 no
C(7) C(8) H(5) 119.7 no
C(9) C(8) H(5) 119.7 no
C(11) C(12) H(6) 119.5 no
C(13) C(12) H(6) 119.5 no
C(12) C(13) H(7) 119.6 no
C(14) C(13) H(7) 119.6 no
C(13) C(14) H(8) 119.4 no
C(15) C(14) H(8) 119.4 no
C(17) C(18) H(9) 119.5 no
C(19) C(18) H(9) 119.5 no
C(18) C(19) H(10) 119.9 no
C(20) C(19) H(10) 119.9 no
C(19) C(20) H(11) 119.4 no
C(21) C(20) H(11) 119.4 no
C(21) C(22) H(12) 109.5 no
C(21) C(22) H(13) 109.5 no
C(21) C(22) H(14) 109.5 no
H(12) C(22) H(13) 109.5 no
H(12) C(22) H(14) 109.5 no
H(13) C(22) H(14) 109.5 no
C(17) C(23) H(15) 109.5 no
C(17) C(23) H(16) 109.5 no
C(17) C(23) H(17) 109.5 no
H(15) C(23) H(16) 109.5 no
H(15) C(23) H(17) 109.5 no
H(16) C(23) H(17) 109.5 no
C(9) C(24) H(18) 107.5 no
C(25) C(24) H(18) 107.5 no
C(26) C(24) H(18) 107.5 no
C(24) C(25) H(19) 109.5 no
C(24) C(25) H(20) 109.5 no
C(24) C(25) H(21) 109.5 no
H(19) C(25) H(20) 109.5 no
H(19) C(25) H(21) 109.5 no
H(20) C(25) H(21) 109.5 no
C(24) C(26) H(22) 109.5 no
C(24) C(26) H(23) 109.5 no
C(24) C(26) H(24) 109.5 no
H(22) C(26) H(23) 109.5 no
H(22) C(26) H(24) 109.5 no
H(23) C(26) H(24) 109.5 no
C(5) C(27) H(25) 107.4 no
C(28) C(27) H(25) 107.4 no
C(29) C(27) H(25) 107.3 no
C(27) C(28) H(26) 109.5 no
C(27) C(28) H(27) 109.5 no
C(27) C(28) H(28) 109.5 no
H(26) C(28) H(27) 109.5 no
H(26) C(28) H(28) 109.5 no
H(27) C(28) H(28) 109.5 no
C(27) C(29) H(29) 109.5 no
C(27) C(29) H(30) 109.5 no
C(27) C(29) H(31) 109.5 no
H(29) C(29) H(30) 109.5 no
H(29) C(29) H(31) 109.5 no
H(30) C(29) H(31) 109.5 no
C(15) C(30) H(32) 107.5 no
C(31) C(30) H(32) 107.5 no
C(32) C(30) H(32) 107.5 no
C(30) C(31) H(33) 109.5 no
C(30) C(31) H(34) 109.5 no
C(30) C(31) H(35) 109.5 no
H(33) C(31) H(34) 109.5 no
H(33) C(31) H(35) 109.5 no
H(34) C(31) H(35) 109.5 no
C(30) C(32) H(36) 109.5 no
C(30) C(32) H(37) 109.5 no
C(30) C(32) H(38) 109.5 no
H(36) C(32) H(37) 109.5 no
H(36) C(32) H(38) 109.5 no
H(37) C(32) H(38) 109.5 no
C(11) C(33) H(39) 107.4 no
C(34) C(33) H(39) 107.4 no
C(35) C(33) H(39) 107.4 no
C(33) C(34) H(40) 109.5 no
C(33) C(34) H(41) 109.5 no
C(33) C(34) H(42) 109.5 no
H(40) C(34) H(41) 109.5 no
H(40) C(34) H(42) 109.5 no
H(41) C(34) H(42) 109.5 no
C(33) C(35) H(43) 109.5 no
C(33) C(35) H(44) 109.5 no
C(33) C(35) H(45) 109.5 no
H(43) C(35) H(44) 109.5 no
H(43) C(35) H(45) 109.5 no
H(44) C(35) H(45) 109.5 no

loop_
_geom_bond_atom_site_label_1
_geom_bond_atom_site_label_2
_geom_bond_distance
_geom_bond_publ_flag
V(1) Cl(1) 2.2314(4) yes
V(1) Cl(2) 2.2251(6) yes
V(1) N(1) 1.6684(13) yes
V(1) N(2) 1.7308(11) yes
N(1) C(16) 1.382(2) yes
N(2) C(1) 1.3192(17) yes
N(3) C(1) 1.368(2) yes
N(3) C(2) 1.3854(19) yes
N(3) C(10) 1.445(2) yes
N(4) C(1) 1.3613(19) yes
N(4) C(3) 1.3885(19) yes
N(4) C(4) 1.446(2) yes
C(2) C(3) 1.337(2) yes
C(4) C(5) 1.396(2) yes
C(4) C(9) 1.396(2) yes
C(5) C(6) 1.395(2) yes
C(5) C(27) 1.522(2) yes
C(6) C(7) 1.377(3) yes
C(7) C(8) 1.376(3) yes
C(8) C(9) 1.396(2) yes
C(9) C(24) 1.519(2) yes
C(10) C(11) 1.398(2) yes
C(10) C(15) 1.401(2) yes
C(11) C(12) 1.395(2) yes
C(11) C(33) 1.522(2) yes
C(12) C(13) 1.382(2) yes
C(13) C(14) 1.374(2) yes
C(14) C(15) 1.392(2) yes
C(15) C(30) 1.525(2) yes
C(16) C(17) 1.409(2) yes
C(16) C(21) 1.409(2) yes
C(17) C(18) 1.389(2) yes
C(17) C(23) 1.502(2) yes
C(18) C(19) 1.381(3) yes
C(19) C(20) 1.379(3) yes
C(20) C(21) 1.392(2) yes
C(21) C(22) 1.503(2) yes
C(24) C(25) 1.529(2) yes
C(24) C(26) 1.529(2) yes
C(27) C(28) 1.527(2) yes
C(27) C(29) 1.524(2) yes
C(30) C(31) 1.524(2) yes
C(30) C(32) 1.532(2) yes
C(33) C(34) 1.533(2) yes
C(33) C(35) 1.528(2) yes
C(2) H(1) 0.950 no
C(3) H(2) 0.950 no
C(6) H(3) 0.950 no
C(7) H(4) 0.950 no
C(8) H(5) 0.950 no
C(12) H(6) 0.950 no
C(13) H(7) 0.950 no
C(14) H(8) 0.950 no
C(18) H(9) 0.950 no
C(19) H(10) 0.950 no
C(20) H(11) 0.950 no
C(22) H(12) 0.980 no
C(22) H(13) 0.980 no
C(22) H(14) 0.980 no
C(23) H(15) 0.980 no
C(23) H(16) 0.980 no
C(23) H(17) 0.980 no
C(24) H(18) 1.000 no
C(25) H(19) 0.980 no
C(25) H(20) 0.980 no
C(25) H(21) 0.980 no
C(26) H(22) 0.980 no
C(26) H(23) 0.980 no
C(26) H(24) 0.980 no
C(27) H(25) 1.000 no
C(28) H(26) 0.980 no
C(28) H(27) 0.980 no
C(28) H(28) 0.980 no
C(29) H(29) 0.980 no
C(29) H(30) 0.980 no
C(29) H(31) 0.980 no
C(30) H(32) 1.000 no
C(31) H(33) 0.980 no
C(31) H(34) 0.980 no
C(31) H(35) 0.980 no
C(32) H(36) 0.980 no
C(32) H(37) 0.980 no
C(32) H(38) 0.980 no
C(33) H(39) 1.000 no
C(34) H(40) 0.980 no
C(34) H(41) 0.980 no
C(34) H(42) 0.980 no
C(35) H(43) 0.980 no
C(35) H(44) 0.980 no
C(35) H(45) 0.980 no

loop_
_geom_contact_atom_site_label_1
_geom_contact_atom_site_label_2
_geom_contact_distance
_geom_contact_site_symmetry_2
N(1) C(2) 3.4126(19) 4_454
N(1) C(3) 3.4879(19) 4_454
C(2) N(1) 3.4126(19) 4_555
C(3) N(1) 3.4879(19) 4_555
C(7) C(26) 3.529(2) 3_766
C(20) C(20) 3.567(2) 3_756
C(26) C(7) 3.529(2) 3_766
V(1) H(1) 3.281 4_454
Cl(1) H(1) 2.938 4_454
Cl(1) H(3) 3.423 1_455
Cl(1) H(4) 3.583 3_766
Cl(1) H(5) 3.450 3_766
Cl(1) H(32) 3.129 4_454
Cl(1) H(34) 3.231 4_454
Cl(2) H(2) 3.579 4_454
Cl(2) H(5) 3.426 3_766
Cl(2) H(6) 3.371 4_554
Cl(2) H(7) 2.928 4_554
Cl(2) H(19) 2.929 3_766
Cl(2) H(22) 3.273 3_766
Cl(2) H(28) 3.305 4_454
N(1) H(1) 2.810 4_454
N(1) H(2) 2.975 4_454
C(2) H(17) 3.439 4_555
C(3) H(13) 3.258 4_555
C(6) H(22) 3.598 3_766
C(6) H(45) 3.432 1_655
C(7) H(22) 3.186 3_766
C(7) H(23) 3.591 3_766
C(7) H(24) 3.244 3_766
C(7) H(35) 3.296 2_756
C(8) H(22) 3.293 3_766
C(8) H(24) 3.300 3_766
C(8) H(35) 2.893 2_756
C(9) H(35) 3.551 2_756
C(11) H(30) 3.450 4_455
C(12) H(26) 2.956 1_455
C(12) H(28) 3.569 1_455
C(12) H(30) 2.857 4_455
C(13) H(23) 3.272 2_646
C(13) H(26) 3.502 1_455
C(13) H(30) 3.008 4_455
C(14) H(3) 3.514 4_455
C(14) H(23) 3.203 2_646
C(16) H(1) 3.295 4_454
C(16) H(2) 3.026 4_454
C(17) H(1) 3.586 4_454
C(18) H(9) 3.151 3_656
C(18) H(42) 3.436 2_646
C(19) H(14) 3.338 3_756
C(19) H(20) 3.284 4_454
C(19) H(21) 3.524 4_454
C(19) H(41) 3.407 2_646
C(20) H(11) 3.049 3_756
C(20) H(14) 3.366 3_756
C(20) H(20) 2.940 4_454
C(20) H(37) 3.348 3_756
C(21) H(2) 3.015 4_454
C(21) H(11) 3.339 3_756
C(21) H(20) 3.511 4_454
C(22) H(2) 3.030 4_454
C(22) H(10) 3.538 3_756
C(22) H(11) 3.359 3_756
C(22) H(44) 3.365 4_554
C(23) H(1) 3.452 4_454
C(23) H(26) 3.242 1_455
C(23) H(27) 3.407 1_455
C(23) H(29) 3.407 1_455
C(25) H(7) 3.386 2_656
C(25) H(35) 3.439 2_756
C(25) H(37) 3.420 2_756
C(26) H(4) 3.435 3_766
C(26) H(7) 3.276 2_656
C(26) H(8) 3.480 2_656
C(28) H(6) 3.019 1_655
C(28) H(16) 3.363 1_655
C(28) H(45) 3.472 1_655
C(29) H(17) 3.328 1_655
C(29) H(41) 3.100 4_554
C(31) H(5) 3.510 2_746
C(31) H(43) 3.002 2_646
C(32) H(11) 3.086 3_756
C(34) H(9) 3.438 2_656
C(34) H(10) 3.513 2_656
C(34) H(31) 3.319 4_455
C(35) H(26) 3.329 1_455
C(35) H(33) 3.139 2_656
H(1) V(1) 3.281 4_555
H(1) Cl(1) 2.938 4_555
H(1) N(1) 2.810 4_555
H(1) C(16) 3.295 4_555
H(1) C(17) 3.586 4_555
H(1) C(23) 3.452 4_555
H(1) H(17) 2.689 4_555
H(2) Cl(2) 3.579 4_555
H(2) N(1) 2.975 4_555
H(2) C(16) 3.026 4_555
H(2) C(21) 3.015 4_555
H(2) C(22) 3.030 4_555
H(2) H(13) 2.318 4_555
H(2) H(14) 3.500 4_555
H(3) Cl(1) 3.423 1_655
H(3) C(14) 3.514 4_554
H(3) H(8) 3.518 4_554
H(3) H(34) 3.381 4_554
H(3) H(45) 3.289 1_655
H(4) Cl(1) 3.583 3_766
H(4) C(26) 3.435 3_766
H(4) H(22) 3.357 3_766
H(4) H(23) 3.351 3_766
H(4) H(24) 3.034 3_766
H(4) H(34) 3.304 2_756
H(4) H(34) 3.396 4_554
H(4) H(35) 3.367 2_756
H(5) Cl(1) 3.450 3_766
H(5) Cl(2) 3.426 3_766
H(5) C(31) 3.510 2_756
H(5) H(22) 3.507 3_766
H(5) H(24) 3.116 3_766
H(5) H(34) 3.528 2_756
H(5) H(35) 2.697 2_756
H(6) Cl(2) 3.371 4_455
H(6) C(28) 3.019 1_455
H(6) H(13) 3.143 4_455
H(6) H(26) 2.449 1_455
H(6) H(27) 3.376 1_455
H(6) H(28) 2.821 1_455
H(6) H(30) 2.921 4_455
H(7) Cl(2) 2.928 4_455
H(7) C(25) 3.386 2_646
H(7) C(26) 3.276 2_646
H(7) H(19) 3.152 2_646
H(7) H(21) 2.850 2_646
H(7) H(22) 3.069 2_646
H(7) H(23) 2.685 2_646
H(7) H(26) 3.456 1_455
H(7) H(27) 3.354 1_455
H(7) H(28) 3.566 1_455
H(7) H(30) 3.162 4_455
H(8) C(26) 3.480 2_646
H(8) H(3) 3.518 4_455
H(8) H(23) 2.540 2_646
H(8) H(42) 3.265 2_646
H(8) H(43) 3.439 2_646
H(9) C(18) 3.151 3_656
H(9) C(34) 3.438 2_646
H(9) H(9) 2.517 3_656
H(9) H(16) 3.570 3_656
H(9) H(40) 3.459 2_646
H(9) H(41) 3.366 2_646
H(9) H(42) 2.943 2_646
H(10) C(22) 3.538 3_756
H(10) C(34) 3.513 2_646
H(10) H(12) 3.094 3_756
H(10) H(14) 3.082 3_756
H(10) H(16) 3.342 3_656
H(10) H(20) 3.437 4_454
H(10) H(21) 3.442 4_454
H(10) H(27) 3.284 3_756
H(10) H(31) 2.684 3_756
H(10) H(41) 2.814 2_646
H(10) H(42) 3.488 2_646
H(11) C(20) 3.049 3_756
H(11) C(21) 3.339 3_756
H(11) C(22) 3.359 3_756
H(11) C(32) 3.086 3_756
H(11) H(11) 2.770 3_756
H(11) H(12) 3.111 3_756
H(11) H(14) 3.134 3_756
H(11) H(20) 2.857 4_454
H(11) H(36) 2.784 3_756
H(11) H(37) 2.527 3_756
H(12) H(10) 3.094 3_756
H(12) H(11) 3.111 3_756
H(12) H(41) 3.486 4_554
H(13) C(3) 3.258 4_454
H(13) H(2) 2.318 4_454
H(13) H(6) 3.143 4_554
H(13) H(28) 3.559 4_454
H(13) H(44) 3.011 4_554
H(14) C(19) 3.338 3_756
H(14) C(20) 3.366 3_756
H(14) H(2) 3.500 4_454
H(14) H(10) 3.082 3_756
H(14) H(11) 3.134 3_756
H(14) H(33) 3.508 3_756
H(14) H(36) 3.564 3_756
H(14) H(41) 3.081 4_554
H(14) H(44) 2.849 4_554
H(15) H(26) 2.969 1_455
H(15) H(27) 3.510 1_455
H(16) C(28) 3.363 1_455
H(16) H(9) 3.570 3_656
H(16) H(10) 3.342 3_656
H(16) H(21) 3.273 2_646
H(16) H(26) 3.051 1_455
H(16) H(27) 2.790 1_455
H(16) H(29) 3.487 1_455
H(16) H(31) 3.467 1_455
H(17) C(2) 3.439 4_454
H(17) C(29) 3.328 1_455
H(17) H(1) 2.689 4_454
H(17) H(26) 3.158 1_455
H(17) H(27) 3.411 1_455
H(17) H(29) 2.641 1_455
H(17) H(31) 3.180 1_455
H(17) H(40) 3.016 4_454
H(19) Cl(2) 2.929 3_766
H(19) H(7) 3.152 2_656
H(19) H(27) 3.388 2_756
H(19) H(35) 3.063 2_756
H(19) H(37) 3.168 2_756
H(20) C(19) 3.284 4_555
H(20) C(20) 2.940 4_555
H(20) C(21) 3.511 4_555
H(20) H(10) 3.437 4_555
H(20) H(11) 2.857 4_555
H(20) H(35) 2.986 2_756
H(20) H(37) 2.871 2_756
H(21) C(19) 3.524 4_555
H(21) H(7) 2.850 2_656
H(21) H(10) 3.442 4_555
H(21) H(16) 3.273 2_656
H(21) H(27) 3.099 2_756
H(22) Cl(2) 3.273 3_766
H(22) C(6) 3.598 3_766
H(22) C(7) 3.186 3_766
H(22) C(8) 3.293 3_766
H(22) H(4) 3.357 3_766
H(22) H(5) 3.507 3_766
H(22) H(7) 3.069 2_656
H(23) C(7) 3.591 3_766
H(23) C(13) 3.272 2_656
H(23) C(14) 3.203 2_656
H(23) H(4) 3.351 3_766
H(23) H(7) 2.685 2_656
H(23) H(8) 2.540 2_656
H(24) C(7) 3.244 3_766
H(24) C(8) 3.300 3_766
H(24) H(4) 3.034 3_766
H(24) H(5) 3.116 3_766
H(26) C(12) 2.956 1_655
H(26) C(13) 3.502 1_655
H(26) C(23) 3.242 1_655
H(26) C(35) 3.329 1_655
H(26) H(6) 2.449 1_655
H(26) H(7) 3.456 1_655
H(26) H(15) 2.969 1_655
H(26) H(16) 3.051 1_655
H(26) H(17) 3.158 1_655
H(26) H(44) 3.252 1_655
H(26) H(45) 2.579 1_655
H(27) C(23) 3.407 1_655
H(27) H(6) 3.376 1_655
H(27) H(7) 3.354 1_655
H(27) H(10) 3.284 3_756
H(27) H(15) 3.510 1_655
H(27) H(16) 2.790 1_655
H(27) H(17) 3.411 1_655
H(27) H(19) 3.388 2_746
H(27) H(21) 3.099 2_746
H(28) Cl(2) 3.305 4_555
H(28) C(12) 3.569 1_655
H(28) H(6) 2.821 1_655
H(28) H(7) 3.566 1_655
H(28) H(13) 3.559 4_555
H(29) C(23) 3.407 1_655
H(29) H(16) 3.487 1_655
H(29) H(17) 2.641 1_655
H(29) H(40) 3.546 4_554
H(29) H(41) 3.214 4_554
H(30) C(11) 3.450 4_554
H(30) C(12) 2.857 4_554
H(30) C(13) 3.008 4_554
H(30) H(6) 2.921 4_554
H(30) H(7) 3.162 4_554
H(30) H(41) 3.171 4_554
H(31) C(34) 3.319 4_554
H(31) H(10) 2.684 3_756
H(31) H(16) 3.467 1_655
H(31) H(17) 3.180 1_655
H(31) H(40) 3.412 4_554
H(31) H(41) 2.452 4_554
H(32) Cl(1) 3.129 4_555
H(33) C(35) 3.139 2_646
H(33) H(14) 3.508 3_756
H(33) H(42) 3.152 2_646
H(33) H(43) 2.437 2_646
H(33) H(44) 2.998 2_646
H(34) Cl(1) 3.231 4_555
H(34) H(3) 3.381 4_455
H(34) H(4) 3.304 2_746
H(34) H(4) 3.396 4_455
H(34) H(5) 3.528 2_746
H(34) H(43) 2.887 2_646
H(35) C(7) 3.296 2_746
H(35) C(8) 2.893 2_746
H(35) C(9) 3.551 2_746
H(35) C(25) 3.439 2_746
H(35) H(4) 3.367 2_746
H(35) H(5) 2.697 2_746
H(35) H(19) 3.063 2_746
H(35) H(20) 2.986 2_746
H(35) H(43) 3.232 2_646
H(35) H(44) 3.592 2_646
H(36) H(11) 2.784 3_756
H(36) H(14) 3.564 3_756
H(37) C(20) 3.348 3_756
H(37) C(25) 3.420 2_746
H(37) H(11) 2.527 3_756
H(37) H(19) 3.168 2_746
H(37) H(20) 2.871 2_746
H(40) H(9) 3.459 2_656
H(40) H(17) 3.016 4_555
H(40) H(29) 3.546 4_455
H(40) H(31) 3.412 4_455
H(41) C(19) 3.407 2_656
H(41) C(29) 3.100 4_455
H(41) H(9) 3.366 2_656
H(41) H(10) 2.814 2_656
H(41) H(12) 3.486 4_455
H(41) H(14) 3.081 4_455
H(41) H(29) 3.214 4_455
H(41) H(30) 3.171 4_455
H(41) H(31) 2.452 4_455
H(42) C(18) 3.436 2_656
H(42) H(8) 3.265 2_656
H(42) H(9) 2.943 2_656
H(42) H(10) 3.488 2_656
H(42) H(33) 3.152 2_656
H(43) C(31) 3.002 2_656
H(43) H(8) 3.439 2_656
H(43) H(33) 2.437 2_656
H(43) H(34) 2.887 2_656
H(43) H(35) 3.232 2_656
H(44) C(22) 3.365 4_455
H(44) H(13) 3.011 4_455
H(44) H(14) 2.849 4_455
H(44) H(26) 3.252 1_455
H(44) H(33) 2.998 2_656
H(44) H(35) 3.592 2_656
H(45) C(6) 3.432 1_455
H(45) C(28) 3.472 1_455
H(45) H(3) 3.289 1_455
H(45) H(26) 2.579 1_455

loop_
_geom_torsion_atom_site_label_1
_geom_torsion_atom_site_label_2
_geom_torsion_atom_site_label_3
_geom_torsion_atom_site_label_4
_geom_torsion
Cl(1) V(1) N(1) C(16) -121.2(8)
Cl(1) V(1) N(2) C(1) 123.0(4)
Cl(2) V(1) N(1) C(16) 119.9(8)
Cl(2) V(1) N(2) C(1) -114.0(4)
N(1) V(1) N(2) C(1) 3.2(4)
N(2) V(1) N(1) C(16) 0.3(7)
V(1) N(1) C(16) C(17) 90.4(8)
V(1) N(1) C(16) C(21) -89.8(8)
V(1) N(2) C(1) N(3) -58.2(5)
V(1) N(2) C(1) N(4) 125.3(4)
C(1) N(3) C(2) C(3) -0.62(18)
C(2) N(3) C(1) N(2) -176.38(15)
C(2) N(3) C(1) N(4) 0.69(16)
C(1) N(3) C(10) C(11) -75.00(19)
C(1) N(3) C(10) C(15) 109.34(16)
C(10) N(3) C(1) N(2) 3.6(2)
C(10) N(3) C(1) N(4) -179.36(13)
C(2) N(3) C(10) C(11) 104.95(16)
C(2) N(3) C(10) C(15) -70.71(19)
C(10) N(3) C(2) C(3) 179.43(14)
C(1) N(4) C(3) C(2) 0.14(19)
C(3) N(4) C(1) N(2) 176.69(14)
C(3) N(4) C(1) N(3) -0.51(17)
C(1) N(4) C(4) C(5) -88.90(18)
C(1) N(4) C(4) C(9) 92.83(18)
C(4) N(4) C(1) N(2) 5.4(2)
C(4) N(4) C(1) N(3) -171.82(13)
C(3) N(4) C(4) C(5) 101.09(18)
C(3) N(4) C(4) C(9) -77.18(19)
C(4) N(4) C(3) C(2) 171.51(15)
N(3) C(2) C(3) N(4) 0.29(19)
N(4) C(4) C(5) C(6) -175.90(13)
N(4) C(4) C(5) C(27) 3.6(2)
N(4) C(4) C(9) C(8) 176.42(13)
N(4) C(4) C(9) C(24) -6.9(2)
C(5) C(4) C(9) C(8) -1.8(2)
C(5) C(4) C(9) C(24) 174.93(14)
C(9) C(4) C(5) C(6) 2.3(2)
C(9) C(4) C(5) C(27) -178.22(14)
C(4) C(5) C(6) C(7) -0.8(2)
C(4) C(5) C(27) C(28) -84.3(2)
C(4) C(5) C(27) C(29) 151.34(15)
C(6) C(5) C(27) C(28) 95.2(2)
C(6) C(5) C(27) C(29) -29.2(2)
C(27) C(5) C(6) C(7) 179.68(15)
C(5) C(6) C(7) C(8) -1.1(2)
C(6) C(7) C(8) C(9) 1.6(2)
C(7) C(8) C(9) C(4) -0.2(2)
C(7) C(8) C(9) C(24) -176.95(16)
C(4) C(9) C(24) C(25) 131.08(16)
C(4) C(9) C(24) C(26) -103.95(18)
C(8) C(9) C(24) C(25) -52.4(2)
C(8) C(9) C(24) C(26) 72.6(2)
N(3) C(10) C(11) C(12) -174.85(13)
N(3) C(10) C(11) C(33) 3.8(2)
N(3) C(10) C(15) C(14) 175.35(13)
N(3) C(10) C(15) C(30) -5.2(2)
C(11) C(10) C(15) C(14) -0.05(16)
C(11) C(10) C(15) C(30) 179.44(14)
C(15) C(10) C(11) C(12) 0.5(2)
C(15) C(10) C(11) C(33) 179.17(14)
C(10) C(11) C(12) C(13) -0.3(2)
C(10) C(11) C(33) C(34) -81.6(2)
C(10) C(11) C(33) C(35) 153.81(16)
C(12) C(11) C(33) C(34) 97.0(2)
C(12) C(11) C(33) C(35) -27.6(2)
C(33) C(11) C(12) C(13) -178.97(15)
C(11) C(12) C(13) C(14) -0.4(2)
C(12) C(13) C(14) C(15) 0.8(2)
C(13) C(14) C(15) C(10) -0.6(2)
C(13) C(14) C(15) C(30) 179.88(15)
C(10) C(15) C(30) C(31) 163.89(15)
C(10) C(15) C(30) C(32) -72.49(18)
C(14) C(15) C(30) C(31) -16.6(2)
C(14) C(15) C(30) C(32) 106.98(18)
N(1) C(16) C(17) C(18) -179.08(14)
N(1) C(16) C(17) C(23) 0.8(2)
N(1) C(16) C(21) C(20) -179.77(13)
N(1) C(16) C(21) C(22) 2.0(2)
C(17) C(16) C(21) C(20) 0.02(17)
C(17) C(16) C(21) C(22) -178.26(14)
C(21) C(16) C(17) C(18) 1.1(2)
C(21) C(16) C(17) C(23) -178.94(13)
C(16) C(17) C(18) C(19) -1.5(2)
C(23) C(17) C(18) C(19) 178.54(16)
C(17) C(18) C(19) C(20) 0.8(2)
C(18) C(19) C(20) C(21) 0.4(2)
C(19) C(20) C(21) C(16) -0.8(2)
C(19) C(20) C(21) C(22) 177.45(16)

loop_
_cod_related_entry_id
_cod_related_entry_database
_cod_related_entry_code
1 ChemSpider 30659653
